data_4037579
loop_
_publ_author_name
'Koenig, Jonas J.'
'Arndt, Thiemo'
'Gildemeister, Nora'
'Neud\"orfl, J\"org-M'
'Breugst, Martin'

_publ_section_title
;
 Iodine-Catalyzed Nazarov Cyclizations.
;
_journal_issue 12
_journal_name_full 'The Journal of organic chemistry'
_journal_page_first 7587
_journal_page_last 7605
_journal_paper_doi 10.1021/acs.joc.9b01083
_journal_volume 84
_journal_year 2019
_chemical_formula_moiety 'C15 H16 O2'
_chemical_formula_sum 'C15 H16 O2'
_chemical_formula_weight 228.28
_space_group_crystal_system monoclinic
_space_group_IT_number 14
_space_group_name_Hall '-P 2ybc'
_space_group_name_H-M_alt 'P 1 21/c 1'
_atom_sites_solution_hydrogens geom
_audit_creation_method SHELXL-2014/7
_cell_angle_alpha 90
_cell_angle_beta 100.808(2)
_cell_angle_gamma 90
_cell_formula_units_Z 4
_cell_length_a 6.4612(2)
_cell_length_b 11.7915(4)
_cell_length_c 15.9166(5)
_cell_measurement_reflns_used 4772
_cell_measurement_temperature 100(2)
_cell_measurement_theta_max 72.04
_cell_measurement_theta_min 4.70
_cell_volume 1191.13(7)
_computing_cell_refinement 'Bruker APEX 3'
_computing_data_collection 'Bruker APEX 3'
_computing_data_reduction 'Bruker APEX 3'
_computing_molecular_graphics 'SCHAKAL99 (E. Keller 1999)'
_computing_publication_material 'PLATON (A. L. Spek 1980-2015)'
_computing_structure_refinement
;
SHELXL-2014/7 (Sheldrick, 2014)
SHELXLE (C. B. Huebschle 2016)'
;
_computing_structure_solution 'SHELXT  (Sheldrick, 2015)'
_diffrn_ambient_temperature 100(2)
_diffrn_measured_fraction_theta_full 0.985
_diffrn_measured_fraction_theta_max 0.967
_diffrn_measurement_device_type 'Bruker D8 Venture'
_diffrn_measurement_method 'phi / omega scans'
_diffrn_radiation_type CuK\a
_diffrn_radiation_wavelength 1.54178
_diffrn_reflns_av_R_equivalents 0.0335
_diffrn_reflns_av_unetI/netI 0.0313
_diffrn_reflns_Laue_measured_fraction_full 0.985
_diffrn_reflns_Laue_measured_fraction_max 0.967
_diffrn_reflns_limit_h_max 7
_diffrn_reflns_limit_h_min -7
_diffrn_reflns_limit_k_max 14
_diffrn_reflns_limit_k_min -13
_diffrn_reflns_limit_l_max 19
_diffrn_reflns_limit_l_min -16
_diffrn_reflns_number 6421
_diffrn_reflns_point_group_measured_fraction_full 0.985
_diffrn_reflns_point_group_measured_fraction_max 0.967
_diffrn_reflns_theta_full 67.679
_diffrn_reflns_theta_max 72.062
_diffrn_reflns_theta_min 4.697
_diffrn_source 'micro focus'
_exptl_absorpt_coefficient_mu 0.661
_exptl_absorpt_correction_T_max 0.7535
_exptl_absorpt_correction_T_min 0.6160
_exptl_absorpt_correction_type multi-scan
_exptl_absorpt_process_details 'Bruker SADABS'
_exptl_crystal_colour colourless
_exptl_crystal_density_diffrn 1.273
_exptl_crystal_description prism
_exptl_crystal_F_000 488
_exptl_crystal_size_max 0.300
_exptl_crystal_size_mid 0.200
_exptl_crystal_size_min 0.200
_refine_diff_density_max 0.211
_refine_diff_density_min -0.234
_refine_diff_density_rms 0.053
_refine_ls_extinction_method none
_refine_ls_goodness_of_fit_ref 1.115
_refine_ls_hydrogen_treatment constr
_refine_ls_matrix_type full
_refine_ls_number_parameters 155
_refine_ls_number_reflns 2261
_refine_ls_number_restraints 0
_refine_ls_restrained_S_all 1.115
_refine_ls_R_factor_all 0.0458
_refine_ls_R_factor_gt 0.0381
_refine_ls_shift/su_max 0.000
_refine_ls_shift/su_mean 0.000
_refine_ls_structure_factor_coef Fsqd
_refine_ls_weighting_details 'w=1/[\s^2^(Fo^2^)+(0.0370P)^2^+0.5422P] where P=(Fo^2^+2Fc^2^)/3'
_refine_ls_weighting_scheme calc
_refine_ls_wR_factor_gt 0.0949
_refine_ls_wR_factor_ref 0.0993
_reflns_Friedel_coverage 0.000
_reflns_number_gt 1985
_reflns_number_total 2261
_reflns_threshold_expression 'I > 2\s(I)'
_cod_data_source_file jo9b01083_si_002.cif
_cod_data_source_block 2c
_cod_original_sg_symbol_H-M 'P 21/c'
_cod_database_code 4037579
_shelx_shelxl_version_number 2014/7
_shelx_space_group_comment
;
The symmetry employed for this shelxl refinement is uniquely defined
by the following loop, which should always be used as a source of
symmetry information in preference to the above space-group names.
They are only intended as comments.
;
_shelx_estimated_absorpt_t_min 0.826
_shelx_estimated_absorpt_t_max 0.879

loop_
_space_group_symop_operation_xyz
'x, y, z'
'-x, y+1/2, -z+1/2'
'-x, -y, -z'
'x, -y-1/2, z-1/2'

loop_
_atom_site_label
_atom_site_type_symbol
_atom_site_fract_x
_atom_site_fract_y
_atom_site_fract_z
_atom_site_U_iso_or_equiv
_atom_site_adp_type
_atom_site_occupancy
_atom_site_site_symmetry_order
_atom_site_calc_flag
_atom_site_refinement_flags_posn
_atom_site_refinement_flags_adp
O1 O 0.99699(17) 0.05184(9) 0.20033(7) 0.0289(3) Uani 1 1 d . .
C1 C 0.8699(2) 0.10811(11) 0.23029(9) 0.0185(3) Uani 1 1 d . .
O2 O 1.11211(14) 0.19349(8) 0.35179(6) 0.0204(2) Uani 1 1 d . .
C2 C 0.9153(2) 0.18597(11) 0.30338(8) 0.0158(3) Uani 1 1 d . .
C4 C 0.9519(2) 0.31457(12) 0.44882(9) 0.0221(3) Uani 1 1 d . .
H4A H 0.9783 0.3829 0.4854 0.026 Uiso 1 1 calc R U
H4AB H 0.9349 0.2491 0.4859 0.026 Uiso 1 1 calc R U
C3 C 1.1383(2) 0.29405(12) 0.40511(10) 0.0238(3) Uani 1 1 d . .
H3A H 1.1567 0.3607 0.3694 0.029 Uiso 1 1 calc R U
H3AB H 1.2677 0.2860 0.4492 0.029 Uiso 1 1 calc R U
C5 C 0.7489(2) 0.33096(12) 0.38211(8) 0.0188(3) Uani 1 1 d . .
H5A H 0.6243 0.3216 0.4094 0.023 Uiso 1 1 calc R U
H5AB H 0.7454 0.4083 0.3576 0.023 Uiso 1 1 calc R U
C6 C 0.7441(2) 0.24473(11) 0.31304(8) 0.0150(3) Uani 1 1 d . .
C7 C 0.5537(2) 0.21310(11) 0.24690(8) 0.0150(3) Uani 1 1 d . .
H7 H 0.4403 0.1859 0.2770 0.018 Uiso 1 1 calc R U
C8 C 0.6325(2) 0.11055(11) 0.19892(8) 0.0175(3) Uani 1 1 d . .
H8 H 0.5741 0.0402 0.2208 0.021 Uiso 1 1 calc R U
C9 C 0.5694(2) 0.10838(12) 0.10175(9) 0.0251(3) Uani 1 1 d . .
H9A H 0.6203 0.1774 0.0779 0.038 Uiso 1 1 calc R U
H9B H 0.4156 0.1046 0.0855 0.038 Uiso 1 1 calc R U
H9C H 0.6318 0.0418 0.0793 0.038 Uiso 1 1 calc R U
C10 C 0.4692(2) 0.31308(11) 0.19002(8) 0.0144(3) Uani 1 1 d . .
C11 C 0.2528(2) 0.32516(12) 0.16108(8) 0.0179(3) Uani 1 1 d . .
H11 H 0.1584 0.2715 0.1776 0.022 Uiso 1 1 calc R U
C12 C 0.1742(2) 0.41537(12) 0.10815(9) 0.0208(3) Uani 1 1 d . .
H12 H 0.0266 0.4232 0.0891 0.025 Uiso 1 1 calc R U
C13 C 0.3107(2) 0.49373(12) 0.08317(8) 0.0201(3) Uani 1 1 d . .
H13 H 0.2570 0.5545 0.0463 0.024 Uiso 1 1 calc R U
C14 C 0.5265(2) 0.48309(12) 0.11223(8) 0.0187(3) Uani 1 1 d . .
H14 H 0.6204 0.5369 0.0956 0.022 Uiso 1 1 calc R U
C15 C 0.6047(2) 0.39357(11) 0.16570(8) 0.0165(3) Uani 1 1 d . .
H15 H 0.7522 0.3872 0.1859 0.020 Uiso 1 1 calc R U

loop_
_atom_site_aniso_label
_atom_site_aniso_U_11
_atom_site_aniso_U_22
_atom_site_aniso_U_33
_atom_site_aniso_U_23
_atom_site_aniso_U_13
_atom_site_aniso_U_12
O1 0.0266(6) 0.0243(5) 0.0378(6) -0.0084(5) 0.0107(5) 0.0056(4)
C1 0.0216(7) 0.0133(6) 0.0219(7) 0.0025(5) 0.0077(5) 0.0010(5)
O2 0.0134(5) 0.0199(5) 0.0267(5) -0.0020(4) 0.0008(4) 0.0025(4)
C2 0.0138(6) 0.0144(6) 0.0195(6) 0.0031(5) 0.0039(5) -0.0004(5)
C4 0.0217(7) 0.0233(7) 0.0192(7) -0.0034(5) -0.0013(5) 0.0006(5)
C3 0.0173(7) 0.0214(7) 0.0306(8) -0.0046(6) -0.0006(6) -0.0019(5)
C5 0.0166(6) 0.0221(7) 0.0177(7) -0.0018(5) 0.0035(5) 0.0026(5)
C6 0.0147(6) 0.0161(6) 0.0148(6) 0.0037(5) 0.0042(5) -0.0002(5)
C7 0.0136(6) 0.0173(6) 0.0145(6) 0.0015(5) 0.0034(5) -0.0010(5)
C8 0.0204(7) 0.0143(6) 0.0180(7) 0.0003(5) 0.0039(5) -0.0015(5)
C9 0.0347(8) 0.0212(7) 0.0180(7) -0.0019(6) 0.0017(6) 0.0033(6)
C10 0.0153(6) 0.0166(6) 0.0116(6) -0.0015(5) 0.0032(5) 0.0004(5)
C11 0.0145(6) 0.0216(7) 0.0174(6) -0.0014(5) 0.0024(5) -0.0023(5)
C12 0.0164(6) 0.0263(7) 0.0184(7) -0.0029(5) -0.0002(5) 0.0044(5)
C13 0.0285(7) 0.0174(6) 0.0135(6) -0.0002(5) 0.0012(5) 0.0068(5)
C14 0.0249(7) 0.0177(6) 0.0140(6) -0.0008(5) 0.0047(5) -0.0024(5)
C15 0.0142(6) 0.0202(7) 0.0153(6) -0.0005(5) 0.0028(5) -0.0003(5)

loop_
_atom_type_symbol
_atom_type_description
_atom_type_scat_dispersion_real
_atom_type_scat_dispersion_imag
_atom_type_scat_source
C C 0.0181 0.0091 'International Tables Vol C Tables 4.2.6.8 and 6.1.1.4'
H H 0.0000 0.0000 'International Tables Vol C Tables 4.2.6.8 and 6.1.1.4'
O O 0.0492 0.0322 'International Tables Vol C Tables 4.2.6.8 and 6.1.1.4'

loop_
_geom_angle_atom_site_label_1
_geom_angle_atom_site_label_2
_geom_angle_atom_site_label_3
_geom_angle
O1 C1 C2 126.91(13)
O1 C1 C8 126.37(13)
C2 C1 C8 106.72(11)
C2 O2 C3 112.27(10)
C6 C2 O2 127.31(12)
C6 C2 C1 111.60(12)
O2 C2 C1 121.09(11)
C3 C4 C5 110.54(11)
C3 C4 H4A 109.5
C5 C4 H4A 109.5
C3 C4 H4AB 109.5
C5 C4 H4AB 109.5
H4A C4 H4AB 108.1
O2 C3 C4 112.51(11)
O2 C3 H3A 109.1
C4 C3 H3A 109.1
O2 C3 H3AB 109.1
C4 C3 H3AB 109.1
H3A C3 H3AB 107.8
C6 C5 C4 108.66(11)
C6 C5 H5A 110.0
C4 C5 H5A 110.0
C6 C5 H5AB 110.0
C4 C5 H5AB 110.0
H5A C5 H5AB 108.3
C2 C6 C5 122.24(12)
C2 C6 C7 112.05(12)
C5 C6 C7 125.71(11)
C6 C7 C10 112.19(10)
C6 C7 C8 103.54(10)
C10 C7 C8 114.89(10)
C6 C7 H7 108.7
C10 C7 H7 108.7
C8 C7 H7 108.7
C1 C8 C9 113.19(11)
C1 C8 C7 104.75(10)
C9 C8 C7 117.29(11)
C1 C8 H8 107.0
C9 C8 H8 107.0
C7 C8 H8 107.0
C8 C9 H9A 109.5
C8 C9 H9B 109.5
H9A C9 H9B 109.5
C8 C9 H9C 109.5
H9A C9 H9C 109.5
H9B C9 H9C 109.5
C15 C10 C11 118.77(12)
C15 C10 C7 121.21(11)
C11 C10 C7 120.02(11)
C12 C11 C10 120.47(12)
C12 C11 H11 119.8
C10 C11 H11 119.8
C13 C12 C11 120.23(12)
C13 C12 H12 119.9
C11 C12 H12 119.9
C12 C13 C14 119.79(13)
C12 C13 H13 120.1
C14 C13 H13 120.1
C13 C14 C15 119.94(13)
C13 C14 H14 120.0
C15 C14 H14 120.0
C14 C15 C10 120.79(12)
C14 C15 H15 119.6
C10 C15 H15 119.6

loop_
_geom_bond_atom_site_label_1
_geom_bond_atom_site_label_2
_geom_bond_distance
O1 C1 1.2203(17)
C1 C2 1.4678(19)
C1 C8 1.5218(18)
O2 C2 1.3605(16)
O2 C3 1.4495(17)
C2 C6 1.3385(18)
C4 C3 1.519(2)
C4 C5 1.5372(18)
C4 H4A 0.9900
C4 H4AB 0.9900
C3 H3A 0.9900
C3 H3AB 0.9900
C5 C6 1.4935(18)
C5 H5A 0.9900
C5 H5AB 0.9900
C6 C7 1.5085(17)
C7 C10 1.5237(17)
C7 C8 1.5653(18)
C7 H7 1.0000
C8 C9 1.5240(18)
C8 H8 1.0000
C9 H9A 0.9800
C9 H9B 0.9800
C9 H9C 0.9800
C10 C15 1.3941(18)
C10 C11 1.3950(18)
C11 C12 1.392(2)
C11 H11 0.9500
C12 C13 1.386(2)
C12 H12 0.9500
C13 C14 1.390(2)
C13 H13 0.9500
C14 C15 1.3902(19)
C14 H14 0.9500
C15 H15 0.9500

loop_
_geom_torsion_atom_site_label_1
_geom_torsion_atom_site_label_2
_geom_torsion_atom_site_label_3
_geom_torsion_atom_site_label_4
_geom_torsion
C3 O2 C2 C6 -14.63(18)
C3 O2 C2 C1 164.62(12)
O1 C1 C2 C6 172.28(13)
C8 C1 C2 C6 -7.91(15)
O1 C1 C2 O2 -7.1(2)
C8 C1 C2 O2 172.74(11)
C2 O2 C3 C4 44.23(15)
C5 C4 C3 O2 -60.45(16)
C3 C4 C5 C6 42.99(15)
O2 C2 C6 C5 0.2(2)
C1 C2 C6 C5 -179.14(11)
O2 C2 C6 C7 180.00(12)
C1 C2 C6 C7 0.69(15)
C4 C5 C6 C2 -15.25(18)
C4 C5 C6 C7 164.94(12)
C2 C6 C7 C10 -117.93(12)
C5 C6 C7 C10 61.89(16)
C2 C6 C7 C8 6.52(14)
C5 C6 C7 C8 -173.66(12)
O1 C1 C8 C9 -39.89(19)
C2 C1 C8 C9 140.30(11)
O1 C1 C8 C7 -168.84(13)
C2 C1 C8 C7 11.34(13)
C6 C7 C8 C1 -10.66(12)
C10 C7 C8 C1 112.03(12)
C6 C7 C8 C9 -137.11(12)
C10 C7 C8 C9 -14.42(16)
C6 C7 C10 C15 35.76(16)
C8 C7 C10 C15 -82.14(15)
C6 C7 C10 C11 -144.43(12)
C8 C7 C10 C11 97.67(14)
C15 C10 C11 C12 0.67(19)
C7 C10 C11 C12 -179.14(12)
C10 C11 C12 C13 0.5(2)
C11 C12 C13 C14 -1.0(2)
C12 C13 C14 C15 0.4(2)
C13 C14 C15 C10 0.71(19)
C11 C10 C15 C14 -1.26(19)
C7 C10 C15 C14 178.55(12)
